data_7250120
loop_
_publ_author_name
'Huang, Chengrui'
'Zhou, Jianping'
'Samedov, Kerim'
'Zhang, Liang'
'Peng, Guoqing'
'Peng, Xiangchao'
'Chen, Mingxing'
'Zhang, Dongdong'
'Cai, Yuanjing'

_publ_section_title
;
 Aggregation-enhanced TADF in deep-red emitters for high-performance OLEDs
;
_journal_name_full 'Physical Chemistry Chemical Physics'
_journal_paper_doi 10.1039/D5CP00499C
_journal_year 2025
_chemical_absolute_configuration unk
_chemical_formula_sum 'C38.85 H25.18 N5 O0.85'
_chemical_formula_weight 575.62
_space_group_crystal_system orthorhombic
_space_group_IT_number 30
_space_group_name_Hall 'P 2 -2bc'
_space_group_name_H-M_alt 'P n c 2'
_atom_sites_solution_hydrogens geom
_atom_sites_solution_primary dual
_audit_creation_method SHELXL-2014/7
_audit_update_record
;
2024-01-29 deposited with the CCDC.	2025-03-18 downloaded from the CCDC.
;
_cell_angle_alpha 90
_cell_angle_beta 90
_cell_angle_gamma 90
_cell_formula_units_Z 4
_cell_length_a 8.1689(2)
_cell_length_b 36.9002(9)
_cell_length_c 9.8982(3)
_cell_measurement_reflns_used 17915
_cell_measurement_temperature 180.00(10)
_cell_measurement_theta_max 29.5640
_cell_measurement_theta_min 2.1420
_cell_volume 2983.65(14)
_computing_structure_refinement 'SHELXL-2014/7 (Sheldrick, 2014)'
_diffrn_ambient_environment N~2~
_diffrn_ambient_temperature 180.00(10)
_diffrn_detector 'Hybrid Pixel Array Detector'
_diffrn_detector_area_resol_mean 10.0000
_diffrn_detector_type HyPix
_diffrn_measured_fraction_theta_full 0.999
_diffrn_measured_fraction_theta_max 0.925
_diffrn_measurement_device 'four-circle diffractometer'
_diffrn_measurement_device_type 'XtaLAB Synergy R, DW system, HyPix'
_diffrn_radiation_monochromator mirror
_diffrn_radiation_probe x-ray
_diffrn_radiation_type 'Mo K\a'
_diffrn_radiation_wavelength 0.71073
_diffrn_reflns_av_R_equivalents 0.0294
_diffrn_reflns_av_unetI/netI 0.0267
_diffrn_reflns_Laue_measured_fraction_full 0.999
_diffrn_reflns_Laue_measured_fraction_max 0.925
_diffrn_reflns_limit_h_max 11
_diffrn_reflns_limit_h_min -10
_diffrn_reflns_limit_k_max 44
_diffrn_reflns_limit_k_min -51
_diffrn_reflns_limit_l_max 12
_diffrn_reflns_limit_l_min -13
_diffrn_reflns_number 36341
_diffrn_reflns_point_group_measured_fraction_full 0.999
_diffrn_reflns_point_group_measured_fraction_max 0.904
_diffrn_reflns_theta_full 25.242
_diffrn_reflns_theta_max 29.641
_diffrn_reflns_theta_min 2.130
_diffrn_source 'Rotating-anode X-ray tube'
_diffrn_source_type 'Rigaku (Mo) X-ray Source'
_exptl_absorpt_coefficient_mu 0.079
_exptl_absorpt_correction_T_max 1.00000
_exptl_absorpt_correction_T_min 0.62420
_exptl_absorpt_correction_type multi-scan
_exptl_absorpt_process_details
;
CrysAlisPro 1.171.42.72a (Rigaku Oxford Diffraction, 2022)
Empirical absorption correction using spherical harmonics,
implemented in SCALE3 ABSPACK scaling algorithm.
;
_exptl_crystal_colour brown
_exptl_crystal_density_diffrn 1.281
_exptl_crystal_description plate-like
_exptl_crystal_F_000 1200
_exptl_crystal_size_max 0.34
_exptl_crystal_size_mid 0.18
_exptl_crystal_size_min 0.02
_refine_diff_density_max 0.395
_refine_diff_density_min -0.228
_refine_diff_density_rms 0.057
_refine_ls_abs_structure_details
;
 Flack x determined using 2613 quotients [(I+)-(I-)]/[(I+)+(I-)]
 (Parsons, Flack and Wagner, Acta Cryst. B69 (2013) 249-259).
;
_refine_ls_abs_structure_Flack 0.0(7)
_refine_ls_extinction_method none
_refine_ls_goodness_of_fit_ref 1.072
_refine_ls_hydrogen_treatment constr
_refine_ls_matrix_type full
_refine_ls_number_parameters 417
_refine_ls_number_reflns 7621
_refine_ls_number_restraints 3
_refine_ls_restrained_S_all 1.073
_refine_ls_R_factor_all 0.0736
_refine_ls_R_factor_gt 0.0641
_refine_ls_shift/su_max 0.000
_refine_ls_shift/su_mean 0.000
_refine_ls_structure_factor_coef Fsqd
_refine_ls_weighting_details 'w=1/[\s^2^(Fo^2^)+(0.0890P)^2^+1.6151P] where P=(Fo^2^+2Fc^2^)/3'
_refine_ls_weighting_scheme calc
_refine_ls_wR_factor_gt 0.1756
_refine_ls_wR_factor_ref 0.1817
_reflns_Friedel_coverage 0.853
_reflns_Friedel_fraction_full 1.000
_reflns_Friedel_fraction_max 0.881
_reflns_number_gt 6586
_reflns_number_total 7621
_reflns_threshold_expression 'I > 2\s(I)'
_cod_data_source_file d5cp00499c2.cif
_cod_data_source_block 3
_cod_original_cell_volume 2983.66(14)
_cod_database_code 7250120
_shelx_shelxl_version_number 2014/7
_shelx_space_group_comment
;
The symmetry employed for this shelxl refinement is uniquely defined
by the following loop, which should always be used as a source of
symmetry information in preference to the above space-group names.
They are only intended as comments.
;
_oxdiff_exptl_absorpt_empirical_full_min 0.617
_oxdiff_exptl_absorpt_empirical_full_max 1.522
_oxdiff_exptl_absorpt_empirical_details
;
Empirical correction (ABSPACK) includes:
- Absorption correction using spherical harmonics
- Frame scaling
;

loop_
_space_group_symop_operation_xyz
'x, y, z'
'-x, -y, z'
'x, -y+1/2, z+1/2'
'-x, y+1/2, z+1/2'

loop_
_atom_site_label
_atom_site_type_symbol
_atom_site_fract_x
_atom_site_fract_y
_atom_site_fract_z
_atom_site_U_iso_or_equiv
_atom_site_adp_type
_atom_site_occupancy
_atom_site_site_symmetry_order
_atom_site_calc_flag
_atom_site_refinement_flags_posn
_atom_site_refinement_flags_adp
_atom_site_refinement_flags_occupancy
_atom_site_disorder_assembly
_atom_site_disorder_group
O1 O 0.494(3) 0.4935(4) 0.9085(11) 0.098(4) Uani 0.403(9) 1 d D . P A -1
H1 H 0.5826 0.4904 0.9505 0.118 Uiso 0.403(9) 1 calc R U P A -1
C39 C 0.367(3) 0.5003(7) 1.002(2) 0.126(7) Uani 0.403(9) 1 d D . P A -1
O2 O 0.8223(18) 0.4837(3) 0.9464(11) 0.098(4) Uani 0.444(10) 1 d D . P . .
H2A H 0.8300 0.4779 0.8646 0.118 Uiso 0.444(10) 1 calc DR U P . .
C40 C 0.886(3) 0.5191(5) 0.9650(19) 0.126(7) Uani 0.444(10) 1 d D . P . .
H40A H 0.8021 0.5370 0.9417 0.188 Uiso 0.444(10) 1 calc R U P . .
H40B H 0.9817 0.5225 0.9065 0.188 Uiso 0.444(10) 1 calc R U P . .
H40C H 0.9185 0.5223 1.0596 0.188 Uiso 0.444(10) 1 calc R U P . .
N1 N 0.0367(4) 0.74565(8) 0.2671(3) 0.0355(7) Uani 1 1 d . . . . .
N2 N 0.7420(4) 0.50282(8) 0.3823(4) 0.0400(7) Uani 1 1 d . . . . .
N3 N 0.7994(5) 0.47969(9) 0.6502(4) 0.0482(8) Uani 1 1 d D . . . .
N4 N 1.1933(5) 0.35271(10) 0.5060(5) 0.0609(11) Uani 1 1 d . . . . .
N5 N 1.1357(6) 0.39147(13) 0.1221(5) 0.0702(13) Uani 1 1 d . . . . .
C1 C -0.1170(4) 0.74027(9) 0.2029(4) 0.0347(7) Uani 1 1 d . . . . .
C2 C -0.2118(5) 0.70979(11) 0.2321(4) 0.0422(9) Uani 1 1 d . . . . .
H2 H -0.1729 0.6923 0.2948 0.051 Uiso 1 1 calc R U . . .
C3 C -0.3629(5) 0.70484(12) 0.1701(5) 0.0520(11) Uani 1 1 d . . . . .
H3 H -0.4253 0.6837 0.1890 0.062 Uiso 1 1 calc R U . . .
C4 C -0.4232(5) 0.73062(12) 0.0805(5) 0.0487(10) Uani 1 1 d . . . . .
H4 H -0.5276 0.7275 0.0400 0.058 Uiso 1 1 calc R U . . .
C5 C -0.3302(5) 0.76087(11) 0.0508(4) 0.0439(9) Uani 1 1 d . . . . .
H5 H -0.3709 0.7785 -0.0108 0.053 Uiso 1 1 calc R U . . .
C6 C -0.1777(5) 0.76578(10) 0.1101(4) 0.0389(8) Uani 1 1 d . . . . .
H6 H -0.1141 0.7865 0.0878 0.047 Uiso 1 1 calc R U . . .
C7 C 0.0913(5) 0.78086(9) 0.3017(4) 0.0350(7) Uani 1 1 d . . . . .
C8 C -0.0249(5) 0.80765(10) 0.3400(4) 0.0424(8) Uani 1 1 d . . . . .
H8 H -0.1376 0.8015 0.3461 0.051 Uiso 1 1 calc R U . . .
C9 C 0.0250(6) 0.84238(11) 0.3682(4) 0.0461(9) Uani 1 1 d . . . . .
H9 H -0.0544 0.8602 0.3909 0.055 Uiso 1 1 calc R U . . .
C10 C 0.1915(6) 0.85212(10) 0.3641(4) 0.0439(9) Uani 1 1 d . . . . .
C11 C 0.2465(7) 0.88780(12) 0.3966(5) 0.0558(12) Uani 1 1 d . . . . .
H11 H 0.1684 0.9061 0.4166 0.067 Uiso 1 1 calc R U . . .
C12 C 0.4101(8) 0.89614(13) 0.3994(6) 0.0650(14) Uani 1 1 d . . . . .
H12 H 0.4449 0.9199 0.4225 0.078 Uiso 1 1 calc R U . . .
C13 C 0.5259(7) 0.86917(14) 0.3679(6) 0.0702(16) Uani 1 1 d . . . . .
H13 H 0.6393 0.8748 0.3705 0.084 Uiso 1 1 calc R U . . .
C14 C 0.4766(6) 0.83455(13) 0.3330(6) 0.0577(12) Uani 1 1 d . . . . .
H14 H 0.5565 0.8169 0.3094 0.069 Uiso 1 1 calc R U . . .
C15 C 0.3100(5) 0.82511(11) 0.3322(4) 0.0430(9) Uani 1 1 d . . . . .
C16 C 0.2546(5) 0.78977(9) 0.2983(4) 0.0377(8) Uani 1 1 d . . . . .
H16 H 0.3322 0.7719 0.2727 0.045 Uiso 1 1 calc R U . . .
C17 C 0.1355(4) 0.71481(9) 0.2978(4) 0.0333(7) Uani 1 1 d . . . . .
C18 C 0.1544(5) 0.68726(10) 0.2005(4) 0.0391(8) Uani 1 1 d . . . . .
H18 H 0.1062 0.6897 0.1136 0.047 Uiso 1 1 calc R U . . .
C19 C 0.2440(4) 0.65654(10) 0.2325(4) 0.0382(8) Uani 1 1 d . . . . .
H19 H 0.2565 0.6382 0.1662 0.046 Uiso 1 1 calc R U . . .
C20 C 0.3165(4) 0.65167(9) 0.3591(4) 0.0353(7) Uani 1 1 d . . . . .
C21 C 0.2988(5) 0.67970(10) 0.4545(4) 0.0381(8) Uani 1 1 d . . . . .
H21 H 0.3487 0.6774 0.5408 0.046 Uiso 1 1 calc R U . . .
C22 C 0.2094(4) 0.71062(9) 0.4242(4) 0.0349(7) Uani 1 1 d . . . . .
H22 H 0.1984 0.7292 0.4901 0.042 Uiso 1 1 calc R U . . .
C23 C 0.4098(4) 0.61814(9) 0.3933(4) 0.0357(7) Uani 1 1 d . . . . .
C24 C 0.4271(5) 0.60622(10) 0.5274(5) 0.0424(9) Uani 1 1 d . . . . .
H24 H 0.3782 0.6199 0.5980 0.051 Uiso 1 1 calc R U . . .
C25 C 0.5146(5) 0.57479(10) 0.5596(4) 0.0410(8) Uani 1 1 d . . . . .
H25 H 0.5252 0.5675 0.6512 0.049 Uiso 1 1 calc R U . . .
C26 C 0.5864(5) 0.55419(10) 0.4572(4) 0.0366(7) Uani 1 1 d . . . . .
C27 C 0.5693(5) 0.56574(10) 0.3235(4) 0.0411(8) Uani 1 1 d . . . . .
H27 H 0.6170 0.5518 0.2530 0.049 Uiso 1 1 calc R U . . .
C28 C 0.4832(5) 0.59742(10) 0.2916(4) 0.0423(8) Uani 1 1 d . . . . .
H28 H 0.4745 0.6049 0.2001 0.051 Uiso 1 1 calc R U . . .
C29 C 0.6835(5) 0.52079(10) 0.4853(4) 0.0377(8) Uani 1 1 d . . . . .
C30 C 0.7127(6) 0.50873(11) 0.6217(5) 0.0472(10) Uani 1 1 d . . . . .
H30 H 0.6674 0.5223 0.6941 0.057 Uiso 1 1 calc R U . . .
C31 C 0.8623(5) 0.46085(10) 0.5446(5) 0.0418(9) Uani 1 1 d . . . . .
C32 C 0.8331(5) 0.47208(9) 0.4089(5) 0.0389(8) Uani 1 1 d . . . . .
C33 C 0.8994(5) 0.45265(10) 0.3026(5) 0.0446(9) Uani 1 1 d . . . . .
H33 H 0.8802 0.4603 0.2123 0.054 Uiso 1 1 calc R U . . .
C34 C 0.9931(5) 0.42230(10) 0.3269(5) 0.0434(9) Uani 1 1 d . . . . .
C35 C 1.0192(5) 0.41024(10) 0.4641(5) 0.0413(9) Uani 1 1 d . . . . .
C36 C 0.9554(5) 0.42892(10) 0.5680(5) 0.0460(9) Uani 1 1 d . . . . .
H36 H 0.9727 0.4207 0.6578 0.055 Uiso 1 1 calc R U . . .
C37 C 1.1157(5) 0.37770(10) 0.4867(5) 0.0445(9) Uani 1 1 d . . . . .
C38 C 1.0710(5) 0.40392(11) 0.2112(5) 0.0498(10) Uani 1 1 d . . . . .

loop_
_atom_site_aniso_label
_atom_site_aniso_U_11
_atom_site_aniso_U_22
_atom_site_aniso_U_33
_atom_site_aniso_U_23
_atom_site_aniso_U_13
_atom_site_aniso_U_12
O1 0.146(8) 0.075(6) 0.075(5) -0.014(4) -0.022(6) 0.013(6)
C39 0.189(18) 0.120(12) 0.067(7) -0.030(8) 0.030(10) -0.028(12)
O2 0.146(8) 0.075(6) 0.075(5) -0.014(4) -0.022(6) 0.013(6)
C40 0.189(18) 0.120(12) 0.067(7) -0.030(8) 0.030(10) -0.028(12)
N1 0.0340(14) 0.0260(13) 0.0465(17) 0.0023(12) -0.0126(13) 0.0008(11)
N2 0.0357(15) 0.0309(14) 0.0533(19) -0.0011(13) -0.0023(14) -0.0008(12)
N3 0.060(2) 0.0359(17) 0.0491(19) 0.0026(15) 0.0038(17) 0.0068(16)
N4 0.060(2) 0.0323(17) 0.091(3) 0.0048(19) 0.006(2) 0.0059(16)
N5 0.062(3) 0.075(3) 0.074(3) -0.036(2) -0.001(2) 0.005(2)
C1 0.0312(16) 0.0319(16) 0.0411(18) -0.0019(14) -0.0041(15) -0.0011(13)
C2 0.0425(19) 0.0372(18) 0.047(2) 0.0075(16) -0.0054(17) -0.0052(15)
C3 0.040(2) 0.047(2) 0.069(3) -0.002(2) -0.001(2) -0.0145(17)
C4 0.0318(18) 0.059(2) 0.055(3) -0.006(2) -0.0108(18) -0.0031(17)
C5 0.0402(19) 0.049(2) 0.043(2) 0.0043(17) -0.0100(17) 0.0082(16)
C6 0.0356(17) 0.0356(17) 0.046(2) 0.0043(15) -0.0062(15) 0.0010(15)
C7 0.0384(17) 0.0264(15) 0.0403(18) 0.0015(14) -0.0076(15) 0.0000(13)
C8 0.0386(19) 0.0391(18) 0.049(2) -0.0041(17) -0.0062(17) 0.0031(15)
C9 0.053(2) 0.0354(19) 0.050(2) -0.0085(16) -0.0074(18) 0.0067(17)
C10 0.059(2) 0.0326(18) 0.041(2) 0.0050(15) -0.0102(18) -0.0044(17)
C11 0.083(3) 0.038(2) 0.046(2) -0.0044(18) -0.012(2) -0.008(2)
C12 0.090(4) 0.047(2) 0.058(3) 0.001(2) -0.017(3) -0.026(3)
C13 0.064(3) 0.056(3) 0.090(4) 0.012(3) -0.024(3) -0.027(2)
C14 0.050(2) 0.054(3) 0.069(3) 0.009(2) -0.013(2) -0.013(2)
C15 0.045(2) 0.0389(18) 0.045(2) 0.0079(16) -0.0118(17) -0.0083(16)
C16 0.0373(18) 0.0331(16) 0.0428(19) 0.0036(15) -0.0082(15) 0.0009(14)
C17 0.0303(16) 0.0270(15) 0.0426(18) -0.0012(14) -0.0066(14) 0.0000(12)
C18 0.0401(19) 0.0350(17) 0.0421(19) -0.0015(15) -0.0091(16) 0.0010(15)
C19 0.0352(17) 0.0314(16) 0.048(2) -0.0073(15) -0.0018(16) 0.0001(14)
C20 0.0287(16) 0.0264(15) 0.051(2) -0.0009(14) -0.0023(14) -0.0003(12)
C21 0.0382(18) 0.0302(17) 0.046(2) -0.0016(15) -0.0082(16) 0.0001(14)
C22 0.0352(17) 0.0285(15) 0.0410(19) -0.0024(14) -0.0070(15) 0.0003(13)
C23 0.0282(15) 0.0252(15) 0.054(2) -0.0028(14) -0.0014(15) -0.0017(12)
C24 0.0390(19) 0.0291(17) 0.059(2) -0.0017(16) -0.0029(18) 0.0045(14)
C25 0.0442(19) 0.0319(17) 0.047(2) 0.0017(16) -0.0005(17) 0.0046(15)
C26 0.0348(17) 0.0315(17) 0.0436(19) 0.0000(14) 0.0003(15) -0.0046(14)
C27 0.0362(18) 0.0383(18) 0.049(2) -0.0104(17) 0.0035(16) -0.0001(15)
C28 0.0408(19) 0.0379(18) 0.048(2) -0.0018(16) 0.0014(17) 0.0028(15)
C29 0.0389(18) 0.0269(16) 0.047(2) -0.0013(14) 0.0015(16) -0.0041(14)
C30 0.058(3) 0.0343(19) 0.050(2) -0.0037(17) 0.002(2) 0.0029(18)
C31 0.0399(19) 0.0290(16) 0.056(2) 0.0020(16) 0.0072(18) 0.0013(15)
C32 0.0325(16) 0.0285(16) 0.056(2) 0.0034(16) -0.0017(16) -0.0035(13)
C33 0.0405(19) 0.0346(18) 0.059(2) -0.0045(17) -0.0025(19) -0.0002(15)
C34 0.0388(18) 0.0284(16) 0.063(3) -0.0078(17) -0.0038(18) -0.0046(14)
C35 0.0371(18) 0.0244(16) 0.062(2) 0.0009(16) -0.0008(17) -0.0020(14)
C36 0.048(2) 0.0327(18) 0.057(2) 0.0059(17) 0.0055(19) 0.0055(16)
C37 0.045(2) 0.0289(18) 0.060(2) -0.0012(17) 0.0047(19) -0.0014(16)
C38 0.043(2) 0.042(2) 0.064(3) -0.016(2) -0.006(2) 0.0015(17)

loop_
_atom_type_symbol
_atom_type_description
_atom_type_scat_dispersion_real
_atom_type_scat_dispersion_imag
_atom_type_scat_source
C C 0.0033 0.0016 'International Tables Vol C Tables 4.2.6.8 and 6.1.1.4'
H H 0.0000 0.0000 'International Tables Vol C Tables 4.2.6.8 and 6.1.1.4'
N N 0.0061 0.0033 'International Tables Vol C Tables 4.2.6.8 and 6.1.1.4'
O O 0.0106 0.0060 'International Tables Vol C Tables 4.2.6.8 and 6.1.1.4'

loop_
_geom_angle_atom_site_label_1
_geom_angle_atom_site_label_2
_geom_angle_atom_site_label_3
_geom_angle
_geom_angle_site_symmetry_1
_geom_angle_site_symmetry_3
_geom_angle_publ_flag
C39 O1 H1 109.5 . . ?
C40 O2 H2A 109.5 . . ?
O2 C40 H40A 109.5 . . ?
O2 C40 H40B 109.5 . . ?
H40A C40 H40B 109.5 . . ?
O2 C40 H40C 109.5 . . ?
H40A C40 H40C 109.5 . . ?
H40B C40 H40C 109.5 . . ?
C7 N1 C1 121.0(3) . . ?
C7 N1 C17 120.1(3) . . ?
C1 N1 C17 118.9(3) . . ?
C29 N2 C32 117.7(4) . . ?
C30 N3 C31 117.1(4) . . ?
C2 C1 C6 118.6(3) . . ?
C2 C1 N1 120.7(3) . . ?
C6 C1 N1 120.7(3) . . ?
C3 C2 C1 120.5(4) . . ?
C3 C2 H2 119.8 . . ?
C1 C2 H2 119.8 . . ?
C2 C3 C4 120.4(4) . . ?
C2 C3 H3 119.8 . . ?
C4 C3 H3 119.8 . . ?
C5 C4 C3 119.6(4) . . ?
C5 C4 H4 120.2 . . ?
C3 C4 H4 120.2 . . ?
C4 C5 C6 120.5(4) . . ?
C4 C5 H5 119.7 . . ?
C6 C5 H5 119.7 . . ?
C5 C6 C1 120.4(4) . . ?
C5 C6 H6 119.8 . . ?
C1 C6 H6 119.8 . . ?
C16 C7 N1 121.3(3) . . ?
C16 C7 C8 119.2(3) . . ?
N1 C7 C8 119.5(3) . . ?
C9 C8 C7 120.3(4) . . ?
C9 C8 H8 119.8 . . ?
C7 C8 H8 119.8 . . ?
C8 C9 C10 121.3(4) . . ?
C8 C9 H9 119.4 . . ?
C10 C9 H9 119.4 . . ?
C9 C10 C15 119.0(4) . . ?
C9 C10 C11 122.2(4) . . ?
C15 C10 C11 118.7(4) . . ?
C12 C11 C10 121.2(5) . . ?
C12 C11 H11 119.4 . . ?
C10 C11 H11 119.4 . . ?
C11 C12 C13 119.4(4) . . ?
C11 C12 H12 120.3 . . ?
C13 C12 H12 120.3 . . ?
C14 C13 C12 120.8(5) . . ?
C14 C13 H13 119.6 . . ?
C12 C13 H13 119.6 . . ?
C13 C14 C15 120.8(5) . . ?
C13 C14 H14 119.6 . . ?
C15 C14 H14 119.6 . . ?
C14 C15 C16 122.5(4) . . ?
C14 C15 C10 118.9(4) . . ?
C16 C15 C10 118.5(4) . . ?
C7 C16 C15 121.5(4) . . ?
C7 C16 H16 119.2 . . ?
C15 C16 H16 119.2 . . ?
C22 C17 C18 119.0(3) . . ?
C22 C17 N1 121.5(3) . . ?
C18 C17 N1 119.4(3) . . ?
C19 C18 C17 119.4(4) . . ?
C19 C18 H18 120.3 . . ?
C17 C18 H18 120.3 . . ?
C18 C19 C20 122.3(3) . . ?
C18 C19 H19 118.8 . . ?
C20 C19 H19 118.8 . . ?
C19 C20 C21 117.6(3) . . ?
C19 C20 C23 121.8(3) . . ?
C21 C20 C23 120.6(4) . . ?
C22 C21 C20 120.9(4) . . ?
C22 C21 H21 119.6 . . ?
C20 C21 H21 119.6 . . ?
C21 C22 C17 120.8(3) . . ?
C21 C22 H22 119.6 . . ?
C17 C22 H22 119.6 . . ?
C28 C23 C24 117.7(3) . . ?
C28 C23 C20 120.6(4) . . ?
C24 C23 C20 121.7(3) . . ?
C25 C24 C23 121.7(4) . . ?
C25 C24 H24 119.1 . . ?
C23 C24 H24 119.1 . . ?
C26 C25 C24 120.0(4) . . ?
C26 C25 H25 120.0 . . ?
C24 C25 H25 120.0 . . ?
C25 C26 C27 118.7(3) . . ?
C25 C26 C29 122.5(4) . . ?
C27 C26 C29 118.8(3) . . ?
C26 C27 C28 121.2(4) . . ?
C26 C27 H27 119.4 . . ?
C28 C27 H27 119.4 . . ?
C23 C28 C27 120.6(4) . . ?
C23 C28 H28 119.7 . . ?
C27 C28 H28 119.7 . . ?
N2 C29 C30 120.9(3) . . ?
N2 C29 C26 117.9(4) . . ?
C30 C29 C26 121.2(3) . . ?
N3 C30 C29 122.8(4) . . ?
N3 C30 H30 118.6 . . ?
C29 C30 H30 118.6 . . ?
N3 C31 C36 120.1(4) . . ?
N3 C31 C32 120.9(3) . . ?
C36 C31 C32 118.9(4) . . ?
N2 C32 C33 119.4(4) . . ?
N2 C32 C31 120.5(4) . . ?
C33 C32 C31 120.0(3) . . ?
C34 C33 C32 120.4(4) . . ?
C34 C33 H33 119.8 . . ?
C32 C33 H33 119.8 . . ?
C33 C34 C35 119.8(4) . . ?
C33 C34 C38 118.5(4) . . ?
C35 C34 C38 121.6(4) . . ?
C36 C35 C34 120.3(4) . . ?
C36 C35 C37 121.1(4) . . ?
C34 C35 C37 118.6(4) . . ?
C35 C36 C31 120.6(4) . . ?
C35 C36 H36 119.7 . . ?
C31 C36 H36 119.7 . . ?
N4 C37 C35 178.5(5) . . ?
N5 C38 C34 176.3(5) . . ?

loop_
_geom_bond_atom_site_label_1
_geom_bond_atom_site_label_2
_geom_bond_distance
_geom_bond_site_symmetry_2
_geom_bond_publ_flag
O1 C39 1.41(3) . ?
O1 H1 0.8400 . ?
O2 C40 1.420(19) . ?
O2 H2A 0.8400 . ?
C40 H40A 0.9800 . ?
C40 H40B 0.9800 . ?
C40 H40C 0.9800 . ?
N1 C7 1.416(4) . ?
N1 C1 1.421(4) . ?
N1 C17 1.427(4) . ?
N2 C29 1.307(5) . ?
N2 C32 1.382(5) . ?
N3 C30 1.315(5) . ?
N3 C31 1.356(6) . ?
N4 C37 1.135(5) . ?
N5 C38 1.126(6) . ?
C1 C2 1.396(5) . ?
C1 C6 1.406(5) . ?
C2 C3 1.390(6) . ?
C2 H2 0.9500 . ?
C3 C4 1.391(7) . ?
C3 H3 0.9500 . ?
C4 C5 1.382(6) . ?
C4 H4 0.9500 . ?
C5 C6 1.389(5) . ?
C5 H5 0.9500 . ?
C6 H6 0.9500 . ?
C7 C16 1.374(5) . ?
C7 C8 1.422(5) . ?
C8 C9 1.373(5) . ?
C8 H8 0.9500 . ?
C9 C10 1.407(6) . ?
C9 H9 0.9500 . ?
C10 C15 1.425(6) . ?
C10 C11 1.428(6) . ?
C11 C12 1.371(8) . ?
C11 H11 0.9500 . ?
C12 C13 1.408(9) . ?
C12 H12 0.9500 . ?
C13 C14 1.383(7) . ?
C13 H13 0.9500 . ?
C14 C15 1.405(6) . ?
C14 H14 0.9500 . ?
C15 C16 1.421(5) . ?
C16 H16 0.9500 . ?
C17 C22 1.398(5) . ?
C17 C18 1.409(5) . ?
C18 C19 1.386(5) . ?
C18 H18 0.9500 . ?
C19 C20 1.398(6) . ?
C19 H19 0.9500 . ?
C20 C21 1.408(5) . ?
C20 C23 1.492(5) . ?
C21 C22 1.388(5) . ?
C21 H21 0.9500 . ?
C22 H22 0.9500 . ?
C23 C28 1.399(6) . ?
C23 C24 1.405(6) . ?
C24 C25 1.399(5) . ?
C24 H24 0.9500 . ?
C25 C26 1.396(6) . ?
C25 H25 0.9500 . ?
C26 C27 1.397(6) . ?
C26 C29 1.492(5) . ?
C27 C28 1.401(5) . ?
C27 H27 0.9500 . ?
C28 H28 0.9500 . ?
C29 C30 1.441(6) . ?
C30 H30 0.9500 . ?
C31 C36 1.421(5) . ?
C31 C32 1.426(6) . ?
C32 C33 1.384(6) . ?
C33 C34 1.378(5) . ?
C33 H33 0.9500 . ?
C34 C35 1.445(6) . ?
C34 C38 1.475(6) . ?
C35 C36 1.343(6) . ?
C35 C37 1.454(5) . ?
C36 H36 0.9500 . ?

loop_
_geom_hbond_atom_site_label_D
_geom_hbond_atom_site_label_H
_geom_hbond_atom_site_label_A
_geom_hbond_distance_DH
_geom_hbond_distance_HA
_geom_hbond_distance_DA
_geom_hbond_angle_DHA
_geom_hbond_site_symmetry_A
O1 H1 O2 0.84 1.97 2.73(3) 149.2 .
O2 H2A N3 0.84 2.14 2.941(12) 160.0 .

loop_
_geom_torsion_atom_site_label_1
_geom_torsion_atom_site_label_2
_geom_torsion_atom_site_label_3
_geom_torsion_atom_site_label_4
_geom_torsion
_geom_torsion_site_symmetry_1
_geom_torsion_site_symmetry_2
_geom_torsion_site_symmetry_3
_geom_torsion_site_symmetry_4
_geom_torsion_publ_flag
C7 N1 C1 C2 -144.6(4) . . . . ?
C17 N1 C1 C2 34.7(5) . . . . ?
C7 N1 C1 C6 34.5(5) . . . . ?
C17 N1 C1 C6 -146.2(4) . . . . ?
C6 C1 C2 C3 0.2(6) . . . . ?
N1 C1 C2 C3 179.3(4) . . . . ?
C1 C2 C3 C4 -1.5(7) . . . . ?
C2 C3 C4 C5 1.6(7) . . . . ?
C3 C4 C5 C6 -0.3(7) . . . . ?
C4 C5 C6 C1 -1.0(6) . . . . ?
C2 C1 C6 C5 1.0(6) . . . . ?
N1 C1 C6 C5 -178.1(4) . . . . ?
C1 N1 C7 C16 -146.8(4) . . . . ?
C17 N1 C7 C16 34.0(6) . . . . ?
C1 N1 C7 C8 32.8(5) . . . . ?
C17 N1 C7 C8 -146.4(4) . . . . ?
C16 C7 C8 C9 2.5(6) . . . . ?
N1 C7 C8 C9 -177.1(4) . . . . ?
C7 C8 C9 C10 -1.9(6) . . . . ?
C8 C9 C10 C15 -1.0(6) . . . . ?
C8 C9 C10 C11 -178.3(4) . . . . ?
C9 C10 C11 C12 176.2(5) . . . . ?
C15 C10 C11 C12 -1.0(7) . . . . ?
C10 C11 C12 C13 0.9(8) . . . . ?
C11 C12 C13 C14 0.5(8) . . . . ?
C12 C13 C14 C15 -1.9(8) . . . . ?
C13 C14 C15 C16 -179.4(5) . . . . ?
C13 C14 C15 C10 1.8(7) . . . . ?
C9 C10 C15 C14 -177.7(4) . . . . ?
C11 C10 C15 C14 -0.3(6) . . . . ?
C9 C10 C15 C16 3.4(6) . . . . ?
C11 C10 C15 C16 -179.2(4) . . . . ?
N1 C7 C16 C15 179.6(4) . . . . ?
C8 C7 C16 C15 0.0(6) . . . . ?
C14 C15 C16 C7 178.2(4) . . . . ?
C10 C15 C16 C7 -3.0(6) . . . . ?
C7 N1 C17 C22 45.8(5) . . . . ?
C1 N1 C17 C22 -133.5(4) . . . . ?
C7 N1 C17 C18 -136.5(4) . . . . ?
C1 N1 C17 C18 44.2(5) . . . . ?
C22 C17 C18 C19 0.8(6) . . . . ?
N1 C17 C18 C19 -177.0(3) . . . . ?
C17 C18 C19 C20 0.2(6) . . . . ?
C18 C19 C20 C21 -1.3(6) . . . . ?
C18 C19 C20 C23 178.7(3) . . . . ?
C19 C20 C21 C22 1.3(6) . . . . ?
C23 C20 C21 C22 -178.7(3) . . . . ?
C20 C21 C22 C17 -0.4(6) . . . . ?
C18 C17 C22 C21 -0.7(5) . . . . ?
N1 C17 C22 C21 177.0(3) . . . . ?
C19 C20 C23 C28 25.4(5) . . . . ?
C21 C20 C23 C28 -154.6(4) . . . . ?
C19 C20 C23 C24 -154.5(4) . . . . ?
C21 C20 C23 C24 25.5(5) . . . . ?
C28 C23 C24 C25 0.1(5) . . . . ?
C20 C23 C24 C25 -180.0(3) . . . . ?
C23 C24 C25 C26 -0.5(6) . . . . ?
C24 C25 C26 C27 0.3(6) . . . . ?
C24 C25 C26 C29 178.9(3) . . . . ?
C25 C26 C27 C28 0.4(6) . . . . ?
C29 C26 C27 C28 -178.3(3) . . . . ?
C24 C23 C28 C27 0.6(5) . . . . ?
C20 C23 C28 C27 -179.3(3) . . . . ?
C26 C27 C28 C23 -0.9(6) . . . . ?
C32 N2 C29 C30 -0.3(5) . . . . ?
C32 N2 C29 C26 179.4(3) . . . . ?
C25 C26 C29 N2 178.2(4) . . . . ?
C27 C26 C29 N2 -3.2(5) . . . . ?
C25 C26 C29 C30 -2.1(6) . . . . ?
C27 C26 C29 C30 176.5(4) . . . . ?
C31 N3 C30 C29 0.0(6) . . . . ?
N2 C29 C30 N3 0.6(7) . . . . ?
C26 C29 C30 N3 -179.1(4) . . . . ?
C30 N3 C31 C36 -179.2(4) . . . . ?
C30 N3 C31 C32 -0.7(6) . . . . ?
C29 N2 C32 C33 -178.9(4) . . . . ?
C29 N2 C32 C31 -0.5(5) . . . . ?
N3 C31 C32 N2 1.0(6) . . . . ?
C36 C31 C32 N2 179.5(3) . . . . ?
N3 C31 C32 C33 179.5(4) . . . . ?
C36 C31 C32 C33 -2.1(6) . . . . ?
N2 C32 C33 C34 178.8(3) . . . . ?
C31 C32 C33 C34 0.3(6) . . . . ?
C32 C33 C34 C35 1.4(6) . . . . ?
C32 C33 C34 C38 -175.7(4) . . . . ?
C33 C34 C35 C36 -1.4(6) . . . . ?
C38 C34 C35 C36 175.6(4) . . . . ?
C33 C34 C35 C37 178.7(4) . . . . ?
C38 C34 C35 C37 -4.2(5) . . . . ?
C34 C35 C36 C31 -0.3(6) . . . . ?
C37 C35 C36 C31 179.5(4) . . . . ?
N3 C31 C36 C35 -179.5(4) . . . . ?
C32 C31 C36 C35 2.1(6) . . . . ?
